data_4130170
loop_
_publ_author_name
'Qin, Jun-Sheng'
'Du, Dong-Ying'
'Li, Mian'
'Lian, Xi-Zhen'
'Dong, Long-Zhang'
'Bosch, Mathieu'
'Su, Zhong-Min'
'Zhang, Qiang'
'Li, Shun-Li'
'Lan, Ya-Qian'
'Yuan, Shuai'
'Zhou, Hong-Cai'

_publ_section_title
;
 Derivation and Decoration of Nets with Trigonal-Prismatic Nodes: A Unique
 Route to Reticular Synthesis of Metal-Organic Frameworks.
;
_journal_issue 16
_journal_name_full 'Journal of the American Chemical Society'
_journal_page_first 5299
_journal_page_last 5307
_journal_paper_doi 10.1021/jacs.6b01093
_journal_volume 138
_journal_year 2016
_chemical_formula_moiety 'C36 H44 N22 O12 S2 Zn5'
_chemical_formula_sum 'C36 H44 N22 O12 S2 Zn5'
_chemical_formula_weight 1367.90
_space_group_IT_number 122
_space_group_name_Hall 'I -4 2bw'
_space_group_name_H-M_alt 'I -4 2 d'
_symmetry_cell_setting tetragonal
_symmetry_space_group_name_Hall 'I -4 2bw'
_symmetry_space_group_name_H-M 'I -4 2 d'
_atom_sites_solution_hydrogens geom
_atom_sites_solution_primary direct
_atom_sites_solution_secondary difmap
_audit_creation_method SHELXL-97
_cell_angle_alpha 90.000(5)
_cell_angle_beta 90.000(5)
_cell_angle_gamma 90.000(5)
_cell_formula_units_Z 4
_cell_length_a 18.760(5)
_cell_length_b 18.760(5)
_cell_length_c 17.999(5)
_cell_measurement_temperature 293(2)
_cell_volume 6335(3)
_computing_cell_refinement 'SMART (Bruker, 1997)'
_computing_data_collection 'SMART (Bruker, 1997)'
_computing_data_reduction SAINT
_computing_molecular_graphics 'SHELXTL-PLUS (Sheldrick, 1990)'
_computing_publication_material SHELXL-97
_computing_structure_refinement 'SHELXL-97 (Sheldrick, 1997)'
_computing_structure_solution 'SHELXS-97(Sheldrick, 1997)'
_diffrn_ambient_temperature 293(2)
_diffrn_measured_fraction_theta_full 0.999
_diffrn_measured_fraction_theta_max 0.992
_diffrn_radiation_monochromator graphite
_diffrn_radiation_source 'fine-focus sealed tube'
_diffrn_radiation_type MoK\a
_diffrn_radiation_wavelength 0.71069
_diffrn_reflns_av_R_equivalents 0.0978
_diffrn_reflns_av_sigmaI/netI 0.0513
_diffrn_reflns_limit_h_max 22
_diffrn_reflns_limit_h_min -19
_diffrn_reflns_limit_k_max 22
_diffrn_reflns_limit_k_min -21
_diffrn_reflns_limit_l_max 21
_diffrn_reflns_limit_l_min -19
_diffrn_reflns_number 15834
_diffrn_reflns_theta_full 25.00
_diffrn_reflns_theta_max 25.13
_diffrn_reflns_theta_min 2.17
_exptl_absorpt_coefficient_mu 1.997
_exptl_absorpt_correction_T_max 0.6908
_exptl_absorpt_correction_T_min 0.6457
_exptl_absorpt_correction_type multi-scan
_exptl_absorpt_process_details 'SADABS(Sheldrick, 1996)'
_exptl_crystal_colour colorless
_exptl_crystal_density_diffrn 1.434
_exptl_crystal_density_method 'not measured'
_exptl_crystal_description block
_exptl_crystal_F_000 2768
_exptl_crystal_size_max 0.24
_exptl_crystal_size_mid 0.20
_exptl_crystal_size_min 0.20
_refine_diff_density_max 1.143
_refine_diff_density_min -1.209
_refine_diff_density_rms 0.170
_refine_ls_abs_structure_details 'Flack H D (1983), Acta Cryst. A39, 876-881'
_refine_ls_abs_structure_Flack 0.00(4)
_refine_ls_extinction_method none
_refine_ls_goodness_of_fit_ref 1.033
_refine_ls_hydrogen_treatment constr
_refine_ls_matrix_type full
_refine_ls_number_parameters 173
_refine_ls_number_reflns 2809
_refine_ls_number_restraints 0
_refine_ls_restrained_S_all 1.033
_refine_ls_R_factor_all 0.0667
_refine_ls_R_factor_gt 0.0638
_refine_ls_shift/su_max 0.000
_refine_ls_shift/su_mean 0.000
_refine_ls_structure_factor_coef Fsqd
_refine_ls_weighting_details 'calc w=1/[\s^2^(Fo^2^)+(0.1408P)^2^+25.2325P] where P=(Fo^2^+2Fc^2^)/3'
_refine_ls_weighting_scheme calc
_refine_ls_wR_factor_gt 0.1881
_refine_ls_wR_factor_ref 0.1913
_reflns_number_gt 2648
_reflns_number_total 2809
_reflns_threshold_expression >2\s(I)
_cod_data_source_file ja6b01093_si_002.cif
_cod_data_source_block TMOF
_cod_depositor_comments
;
The following automatic conversions were performed:

data item '_symmetry_cell_setting' value 'Tetragonal' was changed to
'tetragonal' in accordance with the
/home/saulius/struct/COD-crude-data/automatic-downloads/DataCite-retrospective/ACS/depositions/lib/dictionaries/cif_core.dic
dictionary named 'cif_core.dic' version 2.4.2 last updated on
2011-04-26.

Automatic conversion script
Id: cif_fix_values 6909 2019-04-08 15:41:33Z antanas 
;
_cod_original_sg_symbol_Hall I-42bw
_cod_original_sg_symbol_H-M I-42d
_cod_database_code 4130170

loop_
_symmetry_equiv_pos_as_xyz
'x, y, z'
'-x, -y, z'
'x, -y+1/2, -z+1/4'
'-x, y+1/2, -z+1/4'
'y, x+1/2, z+1/4'
'-y, -x+1/2, z+1/4'
'-y, x, -z'
'y, -x, -z'
'x+1/2, y+1/2, z+1/2'
'-x+1/2, -y+1/2, z+1/2'
'x+1/2, -y+1, -z+3/4'
'-x+1/2, y+1, -z+3/4'
'y+1/2, x+1, z+3/4'
'-y+1/2, -x+1, z+3/4'
'-y+1/2, x+1/2, -z+1/2'
'y+1/2, -x+1/2, -z+1/2'

loop_
_atom_site_label
_atom_site_type_symbol
_atom_site_fract_x
_atom_site_fract_y
_atom_site_fract_z
_atom_site_U_iso_or_equiv
_atom_site_adp_type
_atom_site_occupancy
_atom_site_symmetry_multiplicity
_atom_site_calc_flag
_atom_site_refinement_flags
_atom_site_disorder_assembly
_atom_site_disorder_group
C1 C -0.0966(5) -0.1997(4) -0.2372(5) 0.0413(18) Uani 1 1 d . . .
C2 C -0.1196(4) -0.2259(4) -0.3120(4) 0.0383(17) Uani 1 1 d . . .
C3 C -0.1860(5) -0.2352(6) -0.3388(5) 0.059(3) Uani 1 1 d . . .
H3 H -0.2272 -0.2234 -0.3128 0.071 Uiso 1 1 calc R . .
C4 C 0.0358(5) -0.2243(5) -0.0346(5) 0.045(2) Uani 1 1 d . . .
H4 H 0.0278 -0.2674 -0.0588 0.054 Uiso 1 1 calc R . .
C5 C 0.0845(5) -0.2121(5) 0.0195(5) 0.046(2) Uani 1 1 d . . .
H5 H 0.1158 -0.2455 0.0393 0.056 Uiso 1 1 calc R . .
C6 C -0.0221(7) -0.0299(5) -0.2297(4) 0.060(3) Uani 1 1 d . . .
H6 H -0.0402 -0.0527 -0.2715 0.072 Uiso 1 1 calc R . .
C8 C -0.1609(18) -0.3804(17) 0.0229(17) 0.180(12) Uani 1 1 d . . .
C7A C -0.1222(11) -0.2551(11) 0.0136(12) 0.056(4) Uiso 0.50 1 d P A 1
H7A H -0.1087 -0.2169 0.0435 0.067 Uiso 0.50 1 calc PR A 1
C9A C -0.0991(16) -0.3203(17) 0.1212(18) 0.086(7) Uiso 0.50 1 d P A 1
H9A1 H -0.1058 -0.3683 0.1383 0.130 Uiso 0.50 1 calc PR A 1
H9A2 H -0.1245 -0.2881 0.1530 0.130 Uiso 0.50 1 calc PR A 1
H9A3 H -0.0492 -0.3088 0.1221 0.130 Uiso 0.50 1 calc PR A 1
N6A N -0.1254(11) -0.3138(11) 0.0467(12) 0.070(5) Uiso 0.50 1 d P A 1
C7B C -0.1869(11) -0.2663(11) -0.0665(12) 0.054(4) Uiso 0.50 1 d P A 2
H7B H -0.2167 -0.2455 -0.1018 0.065 Uiso 0.50 1 calc PR A 2
C9B C -0.2732(17) -0.3604(17) -0.0521(19) 0.093(8) Uiso 0.50 1 d P A 2
H9B1 H -0.2781 -0.4023 -0.0219 0.140 Uiso 0.50 1 calc PR A 2
H9B2 H -0.2727 -0.3738 -0.1036 0.140 Uiso 0.50 1 calc PR A 2
H9B3 H -0.3124 -0.3288 -0.0430 0.140 Uiso 0.50 1 calc PR A 2
N6B N -0.2084(11) -0.3255(11) -0.0342(12) 0.071(5) Uiso 0.50 1 d P A 2
N1 N 0.0293(3) -0.1136(3) -0.0010(3) 0.0288(12) Uani 1 1 d . . .
N2 N 0.0010(4) -0.1620(3) -0.0470(3) 0.0347(13) Uani 1 1 d . . .
N3 N 0.0797(3) -0.1444(4) 0.0392(4) 0.0350(14) Uani 1 1 d . . .
N4 N 0.0000 0.0000 -0.1185(4) 0.0323(17) Uani 1 2 d S . .
N5 N -0.0336(4) -0.0484(4) -0.1602(3) 0.0413(16) Uani 1 1 d . . .
O1 O -0.0378(4) -0.2092(5) -0.2154(4) 0.067(2) Uani 1 1 d . . .
O2 O -0.1430(3) -0.1670(3) -0.1995(3) 0.0459(14) Uani 1 1 d . . .
O3 O -0.1342(5) -0.2390(4) -0.0539(4) 0.071(2) Uani 1 1 d . . .
S1 S -0.05726(16) -0.2500 -0.3750 0.0622(11) Uani 1 2 d S . .
Zn1 Zn 0.0000 0.0000 0.0000 0.0243(4) Uani 1 4 d S . .
Zn2 Zn -0.08407(5) -0.13850(5) -0.11167(5) 0.0397(3) Uani 1 1 d . A .

loop_
_atom_site_aniso_label
_atom_site_aniso_U_11
_atom_site_aniso_U_22
_atom_site_aniso_U_33
_atom_site_aniso_U_23
_atom_site_aniso_U_13
_atom_site_aniso_U_12
C1 0.048(5) 0.045(4) 0.031(4) -0.013(3) -0.007(4) 0.002(3)
C2 0.041(4) 0.046(4) 0.028(4) -0.016(3) 0.001(3) 0.007(3)
C3 0.040(4) 0.102(8) 0.036(5) -0.043(5) 0.006(4) -0.007(5)
C4 0.064(5) 0.031(4) 0.041(4) -0.009(3) 0.001(4) 0.010(4)
C5 0.047(4) 0.048(5) 0.045(4) 0.006(4) 0.002(4) 0.021(4)
C6 0.113(9) 0.056(5) 0.012(3) -0.010(3) -0.011(4) -0.009(5)
C8 0.19(3) 0.19(3) 0.17(2) -0.04(2) -0.07(2) 0.03(2)
N1 0.035(3) 0.034(3) 0.017(3) 0.002(2) -0.005(2) -0.001(2)
N2 0.047(3) 0.036(3) 0.020(3) -0.004(2) -0.006(3) -0.003(3)
N3 0.039(3) 0.042(3) 0.025(3) 0.007(3) -0.004(2) 0.006(3)
N4 0.043(4) 0.044(4) 0.010(4) 0.000 0.000 -0.007(4)
N5 0.059(4) 0.049(4) 0.016(3) -0.006(3) -0.004(3) 0.001(3)
O1 0.058(4) 0.083(5) 0.061(4) -0.034(4) -0.024(4) 0.007(4)
O2 0.052(3) 0.060(4) 0.026(3) -0.020(3) -0.003(2) 0.000(3)
O3 0.096(6) 0.057(4) 0.060(5) 0.010(3) -0.026(4) -0.008(4)
S1 0.0333(14) 0.099(3) 0.054(2) -0.050(2) 0.000 0.000
Zn1 0.0328(5) 0.0328(5) 0.0074(6) 0.000 0.000 0.000
Zn2 0.0492(6) 0.0478(5) 0.0221(4) -0.0117(3) -0.0110(4) -0.0010(4)

loop_
_atom_type_symbol
_atom_type_description
_atom_type_scat_dispersion_real
_atom_type_scat_dispersion_imag
_atom_type_scat_source
C C 0.0033 0.0016 'International Tables Vol C Tables 4.2.6.8 and 6.1.1.4'
H H 0.0000 0.0000 'International Tables Vol C Tables 4.2.6.8 and 6.1.1.4'
N N 0.0061 0.0033 'International Tables Vol C Tables 4.2.6.8 and 6.1.1.4'
O O 0.0106 0.0060 'International Tables Vol C Tables 4.2.6.8 and 6.1.1.4'
S S 0.1246 0.1234 'International Tables Vol C Tables 4.2.6.8 and 6.1.1.4'
Zn Zn 0.2839 1.4301 'International Tables Vol C Tables 4.2.6.8 and 6.1.1.4'

loop_
_geom_angle_atom_site_label_1
_geom_angle_atom_site_label_2
_geom_angle_atom_site_label_3
_geom_angle
_geom_angle_site_symmetry_1
_geom_angle_site_symmetry_3
O1 C1 O2 122.5(7) . .
O1 C1 C2 121.1(8) . .
O2 C1 C2 116.4(7) . .
O1 C1 Zn2 71.8(5) . .
O2 C1 Zn2 50.8(4) . .
C2 C1 Zn2 166.7(6) . .
C3 C2 C1 129.1(7) . .
C3 C2 S1 111.4(6) . .
C1 C2 S1 119.5(6) . .
C2 C3 C3 112.3(5) . 3_544
C2 C3 H3 123.8 . .
C3 C3 H3 123.8 3_544 .
C5 C4 N2 107.3(7) . .
C5 C4 H4 126.4 . .
N2 C4 H4 126.4 . .
N3 C5 C4 108.1(7) . .
N3 C5 H5 126.0 . .
C4 C5 H5 126.0 . .
N5 C6 C6 108.0(6) . 2
N5 C6 H6 126.0 . .
C6 C6 H6 126.0 2 .
N6A C8 N6B 84(2) . .
N6A C7A O3 131(2) . .
N6A C7A H7A 114.6 . .
O3 C7A H7A 114.6 . .
N6A C9A H9A1 109.5 . .
N6A C9A H9A2 109.5 . .
H9A1 C9A H9A2 109.5 . .
N6A C9A H9A3 109.5 . .
H9A1 C9A H9A3 109.5 . .
H9A2 C9A H9A3 109.5 . .
C7A N6A C9A 120(2) . .
C7A N6A C8 129(2) . .
C9A N6A C8 111(2) . .
O3 C7B N6B 124(2) . .
O3 C7B H7B 118.0 . .
N6B C7B H7B 118.0 . .
N6B C9B H9B1 109.5 . .
N6B C9B H9B2 109.5 . .
H9B1 C9B H9B2 109.5 . .
N6B C9B H9B3 109.5 . .
H9B1 C9B H9B3 109.5 . .
H9B2 C9B H9B3 109.5 . .
C7B N6B C9B 124(2) . .
C7B N6B C8 128(2) . .
C9B N6B C8 108(2) . .
N3 N1 N2 109.0(6) . .
N3 N1 Zn1 126.6(5) . .
N2 N1 Zn1 124.3(5) . .
N1 N2 C4 107.0(6) . .
N1 N2 Zn2 121.4(5) . .
C4 N2 Zn2 131.4(5) . .
N1 N3 C5 108.7(7) . .
N1 N3 Zn2 119.4(5) . 7
C5 N3 Zn2 131.7(6) . 7
N5 N4 N5 111.7(8) 2 .
N5 N4 Zn1 124.2(4) 2 .
N5 N4 Zn1 124.2(4) . .
C6 N5 N4 106.1(7) . .
C6 N5 Zn2 132.3(6) . .
N4 N5 Zn2 121.3(5) . .
C1 O1 Zn2 80.9(5) . .
C1 O2 Zn2 99.9(5) . .
C7B O3 C7A 103.8(16) . .
C7B O3 Zn2 128.4(12) . .
C7A O3 Zn2 122.8(11) . .
C2 S1 C2 92.5(5) . 3_544
N4 Zn1 N4 180.0 . 7
N4 Zn1 N1 90.47(15) . 7
N4 Zn1 N1 89.53(15) 7 7
N4 Zn1 N1 89.53(15) . 2
N4 Zn1 N1 90.47(15) 7 2
N1 Zn1 N1 90.004(3) 7 2
N4 Zn1 N1 89.53(15) . .
N4 Zn1 N1 90.47(15) 7 .
N1 Zn1 N1 90.004(3) 7 .
N1 Zn1 N1 179.1(3) 2 .
N4 Zn1 N1 90.47(15) . 8
N4 Zn1 N1 89.53(15) 7 8
N1 Zn1 N1 179.1(3) 7 8
N1 Zn1 N1 90.004(2) 2 8
N1 Zn1 N1 90.004(2) . 8
O2 Zn2 N2 146.3(2) . .
O2 Zn2 N3 109.9(3) . 8
N2 Zn2 N3 100.8(3) . 8
O2 Zn2 N5 97.7(3) . .
N2 Zn2 N5 93.4(3) . .
N3 Zn2 N5 94.6(3) 8 .
O2 Zn2 O3 85.1(3) . .
N2 Zn2 O3 83.5(3) . .
N3 Zn2 O3 85.9(3) 8 .
N5 Zn2 O3 176.8(3) . .
O2 Zn2 O1 56.6(2) . .
N2 Zn2 O1 92.4(2) . .
N3 Zn2 O1 166.5(2) 8 .
N5 Zn2 O1 87.7(3) . .
O3 Zn2 O1 92.6(3) . .
O2 Zn2 C1 29.3(3) . .
N2 Zn2 C1 119.0(3) . .
N3 Zn2 C1 139.2(3) 8 .
N5 Zn2 C1 92.0(3) . .
O3 Zn2 C1 89.7(3) . .
O1 Zn2 C1 27.3(3) . .

loop_
_geom_bond_atom_site_label_1
_geom_bond_atom_site_label_2
_geom_bond_distance
_geom_bond_site_symmetry_2
C1 O1 1.183(11) .
C1 O2 1.264(10) .
C1 C2 1.497(10) .
C1 Zn2 2.545(8) .
C2 C3 1.348(12) .
C2 S1 1.690(8) .
C3 C3 1.417(16) 3_544
C3 H3 0.9300 .
C4 C5 1.355(13) .
C4 N2 1.358(11) .
C4 H4 0.9300 .
C5 N3 1.322(12) .
C5 H5 0.9300 .
C6 N5 1.317(11) .
C6 C6 1.40(2) 2
C6 H6 0.9300 .
C8 N6A 1.48(4) .
C8 N6B 1.71(3) .
C7A N6A 1.25(3) .
C7A O3 1.27(2) .
C7A H7A 0.9300 .
C9A N6A 1.43(4) .
C9A H9A1 0.9600 .
C9A H9A2 0.9600 .
C9A H9A3 0.9600 .
C7B O3 1.14(2) .
C7B N6B 1.32(3) .
C7B H7B 0.9300 .
C9B N6B 1.42(4) .
C9B H9B1 0.9600 .
C9B H9B2 0.9600 .
C9B H9B3 0.9600 .
N1 N3 1.325(9) .
N1 N2 1.339(9) .
N1 Zn1 2.200(6) .
N2 Zn2 2.023(7) .
N3 Zn2 2.049(7) 7
N4 N5 1.336(8) 2
N4 N5 1.336(8) .
N4 Zn1 2.133(7) .
N5 Zn2 2.125(8) .
O1 Zn2 2.449(7) .
O2 Zn2 2.001(5) .
O3 Zn2 2.349(8) .
S1 C2 1.690(8) 3_544
Zn1 N4 2.133(7) 7
Zn1 N1 2.200(6) 7
Zn1 N1 2.200(6) 2
Zn1 N1 2.200(6) 8
Zn2 N3 2.049(7) 8

loop_
_geom_torsion_atom_site_label_1
_geom_torsion_atom_site_label_2
_geom_torsion_atom_site_label_3
_geom_torsion_atom_site_label_4
_geom_torsion
_geom_torsion_site_symmetry_1
_geom_torsion_site_symmetry_4
O1 C1 C2 C3 162.8(11) . .
O2 C1 C2 C3 -17.4(15) . .
Zn2 C1 C2 C3 -31(3) . .
O1 C1 C2 S1 -16.0(13) . .
O2 C1 C2 S1 163.7(7) . .
Zn2 C1 C2 S1 150(2) . .
C1 C2 C3 C3 -176.8(12) . 3_544
S1 C2 C3 C3 2.1(17) . 3_544
N2 C4 C5 N3 -0.3(10) . .
O3 C7A N6A C9A 171(2) . .
O3 C7A N6A C8 -17(4) . .
N6B C8 N6A C7A -20(3) . .
N6B C8 N6A C9A 153(2) . .
O3 C7B N6B C9B -178(2) . .
O3 C7B N6B C8 -9(4) . .
N6A C8 N6B C7B 33(3) . .
N6A C8 N6B C9B -157(2) . .
N3 N1 N2 C4 -0.5(8) . .
Zn1 N1 N2 C4 175.7(6) . .
N3 N1 N2 Zn2 174.5(5) . .
Zn1 N1 N2 Zn2 -9.3(8) . .
C5 C4 N2 N1 0.5(10) . .
C5 C4 N2 Zn2 -173.8(6) . .
N2 N1 N3 C5 0.3(8) . .
Zn1 N1 N3 C5 -175.8(6) . .
N2 N1 N3 Zn2 176.5(5) . 7
Zn1 N1 N3 Zn2 0.4(8) . 7
C4 C5 N3 N1 0.0(10) . .
C4 C5 N3 Zn2 -175.5(6) . 7
C6 C6 N5 N4 2.3(16) 2 .
C6 C6 N5 Zn2 -171.9(9) 2 .
N5 N4 N5 C6 -0.9(6) 2 .
Zn1 N4 N5 C6 179.1(6) . .
N5 N4 N5 Zn2 174.1(7) 2 .
Zn1 N4 N5 Zn2 -5.9(7) . .
O2 C1 O1 Zn2 -3.0(9) . .
C2 C1 O1 Zn2 176.7(8) . .
O1 C1 O2 Zn2 3.7(11) . .
C2 C1 O2 Zn2 -176.1(6) . .
N6B C7B O3 C7A -30(3) . .
N6B C7B O3 Zn2 175.3(15) . .
N6A C7A O3 C7B 47(3) . .
N6A C7A O3 Zn2 -156(2) . .
C3 C2 S1 C2 -0.8(6) . 3_544
C1 C2 S1 C2 178.2(9) . 3_544
N5 N4 Zn1 N4 0(17) 2 7
N5 N4 Zn1 N4 0(100) . 7
N5 N4 Zn1 N1 -40.7(4) 2 7
N5 N4 Zn1 N1 139.3(4) . 7
N5 N4 Zn1 N1 49.3(4) 2 2
N5 N4 Zn1 N1 -130.7(4) . 2
N5 N4 Zn1 N1 -130.7(4) 2 .
N5 N4 Zn1 N1 49.3(4) . .
N5 N4 Zn1 N1 139.3(4) 2 8
N5 N4 Zn1 N1 -40.7(4) . 8
N3 N1 Zn1 N4 133.4(6) . .
N2 N1 Zn1 N4 -42.1(5) . .
N3 N1 Zn1 N4 -46.6(6) . 7
N2 N1 Zn1 N4 137.9(5) . 7
N3 N1 Zn1 N1 43.0(5) . 7
N2 N1 Zn1 N1 -132.5(6) . 7
N3 N1 Zn1 N1 133.4(6) . 2
N2 N1 Zn1 N1 -42.1(5) . 2
N3 N1 Zn1 N1 -136.1(7) . 8
N2 N1 Zn1 N1 48.4(5) . 8
C1 O2 Zn2 N2 -27.7(8) . .
C1 O2 Zn2 N3 178.0(5) . 8
C1 O2 Zn2 N5 80.3(6) . .
C1 O2 Zn2 O3 -98.2(6) . .
C1 O2 Zn2 O1 -1.8(5) . .
N1 N2 Zn2 O2 163.9(5) . .
C4 N2 Zn2 O2 -22.5(10) . .
N1 N2 Zn2 N3 -40.6(6) . 8
C4 N2 Zn2 N3 132.9(8) . 8
N1 N2 Zn2 N5 54.7(6) . .
C4 N2 Zn2 N5 -131.8(8) . .
N1 N2 Zn2 O3 -125.2(6) . .
C4 N2 Zn2 O3 48.4(8) . .
N1 N2 Zn2 O1 142.5(6) . .
C4 N2 Zn2 O1 -44.0(8) . .
N1 N2 Zn2 C1 148.8(5) . .
C4 N2 Zn2 C1 -37.6(9) . .
C6 N5 Zn2 O2 -21.9(11) . .
N4 N5 Zn2 O2 164.6(5) . .
C6 N5 Zn2 N2 126.1(10) . .
N4 N5 Zn2 N2 -47.3(5) . .
C6 N5 Zn2 N3 -132.8(10) . 8
N4 N5 Zn2 N3 53.8(5) . 8
C6 N5 Zn2 O3 128(5) . .
N4 N5 Zn2 O3 -45(6) . .
C6 N5 Zn2 O1 33.9(10) . .
N4 N5 Zn2 O1 -139.6(5) . .
C6 N5 Zn2 C1 6.9(10) . .
N4 N5 Zn2 C1 -166.6(5) . .
C7B O3 Zn2 O2 -25.4(15) . .
C7A O3 Zn2 O2 -176.2(13) . .
C7B O3 Zn2 N2 -173.6(15) . .
C7A O3 Zn2 N2 35.5(13) . .
C7B O3 Zn2 N3 85.1(15) . 8
C7A O3 Zn2 N3 -65.8(13) . 8
C7B O3 Zn2 N5 -176(5) . .
C7A O3 Zn2 N5 33(6) . .
C7B O3 Zn2 O1 -81.5(15) . .
C7A O3 Zn2 O1 127.6(13) . .
C7B O3 Zn2 C1 -54.3(15) . .
C7A O3 Zn2 C1 154.8(13) . .
C1 O1 Zn2 O2 1.9(6) . .
C1 O1 Zn2 N2 167.8(6) . .
C1 O1 Zn2 N3 1.0(16) . 8
C1 O1 Zn2 N5 -98.9(6) . .
C1 O1 Zn2 O3 84.3(6) . .
O1 C1 Zn2 O2 -176.8(10) . .
C2 C1 Zn2 O2 16(2) . .
O1 C1 Zn2 N2 -13.9(7) . .
O2 C1 Zn2 N2 162.8(5) . .
C2 C1 Zn2 N2 178(3) . .
O1 C1 Zn2 N3 -179.7(6) . 8
O2 C1 Zn2 N3 -2.9(8) . 8
C2 C1 Zn2 N3 13(3) . 8
O1 C1 Zn2 N5 81.0(6) . .
O2 C1 Zn2 N5 -102.2(6) . .
C2 C1 Zn2 N5 -87(3) . .
O1 C1 Zn2 O3 -96.3(7) . .
O2 C1 Zn2 O3 80.5(6) . .
C2 C1 Zn2 O3 96(3) . .
O2 C1 Zn2 O1 176.8(10) . .
C2 C1 Zn2 O1 -168(3) . .
